data_2012389
loop_
_publ_author_name
'Ishida, Hiroyuki'
'Rahman, Bilkish'
Kashino,Setsuo

_publ_section_title
;
 Morpholinium 2-chloro-4-nitrobenzoate, 2-chloro-5-nitrobenzoate and
 4-chloro-3-nitrobenzoate
;
_journal_issue 12
_journal_name_full 'Acta Crystallographica Section C'
_journal_page_first 1450
_journal_page_last 1453
_journal_paper_doi 10.1107/S0108270101016389
_journal_volume 57
_journal_year 2001
_chemical_formula_iupac 'C4 H10 N O 1+, C7 H3 Cl N O4 1-'
_chemical_formula_moiety 'C4 H10 N O 1+, C7 H3 Cl N O4 1-'
_chemical_formula_sum 'C11 H13 Cl N2 O5'
_chemical_formula_weight 288.69
_space_group_IT_number 15
_symmetry_cell_setting monoclinic
_symmetry_space_group_name_Hall '-C 2yc'
_symmetry_space_group_name_H-M 'C 1 2/c 1'
_cell_angle_alpha 90
_cell_angle_beta 109.09(4)
_cell_angle_gamma 90
_cell_formula_units_Z 8
_cell_length_a 19.76(2)
_cell_length_b 10.085(7)
_cell_length_c 13.639(5)
_cell_measurement_reflns_used 25
_cell_measurement_temperature 296
_cell_measurement_theta_max 12.4
_cell_measurement_theta_min 11.1
_cell_volume 2569(3)
_computing_cell_refinement 'MSC/AFC Diffractometer Control Software'
_computing_data_collection
;
MSC/AFC Diffractometer Control Software
(Molecular Structure Corporation, 1990)
;
_computing_data_reduction 'TEXSAN for Windows (Molecular Structure Corporation, 1997-1999)'
_computing_molecular_graphics 'ORTEP-3 for Windows (Farrugia, 1997)'
_computing_publication_material 'TEXSAN for Windows'
_computing_structure_refinement 'SHELXL97 (Sheldrick, 1997)'
_computing_structure_solution 'SIR92 (Altomare et al., 1993)'
_diffrn_ambient_temperature 296
_diffrn_measured_fraction_theta_full .999
_diffrn_measured_fraction_theta_max .999
_diffrn_measurement_device 'Rigaku AFC-5R'
_diffrn_measurement_method \w-2\q
_diffrn_radiation_monochromator graphite
_diffrn_radiation_source 'Rigaku rotating anode'
_diffrn_radiation_type 'Mo K\a'
_diffrn_radiation_wavelength .71073
_diffrn_reflns_av_R_equivalents .025
_diffrn_reflns_av_sigmaI/netI .077
_diffrn_reflns_limit_h_max 25
_diffrn_reflns_limit_h_min -1
_diffrn_reflns_limit_k_max 13
_diffrn_reflns_limit_k_min 0
_diffrn_reflns_limit_l_max 16
_diffrn_reflns_limit_l_min -17
_diffrn_reflns_number 3198
_diffrn_reflns_reduction_process 'Lp corrections applied'
_diffrn_reflns_theta_full 27.5
_diffrn_reflns_theta_max 27.5
_diffrn_reflns_theta_min 2.18
_diffrn_standards_decay_% none
_diffrn_standards_interval_count 97
_diffrn_standards_number 3
_exptl_absorpt_coefficient_mu .316
_exptl_absorpt_correction_T_max .925
_exptl_absorpt_correction_T_min .884
_exptl_absorpt_correction_type '\y scan'
_exptl_absorpt_process_details '(North et al., 1968)'
_exptl_crystal_colour colorless
_exptl_crystal_density_diffrn 1.493
_exptl_crystal_density_meas ?
_exptl_crystal_description prismatic
_exptl_crystal_F_000 1200.0
_exptl_crystal_size_max .40
_exptl_crystal_size_mid .30
_exptl_crystal_size_min .25
_refine_diff_density_max .25
_refine_diff_density_min -.20
_refine_ls_extinction_coef .0053(4)
_refine_ls_extinction_expression Fc^*^=kFc[1+0.001xFc^2^\l^3^/sin(2\q)]^-1/4^
_refine_ls_extinction_method SHELXL97
_refine_ls_goodness_of_fit_ref 1.03
_refine_ls_hydrogen_treatment refall
_refine_ls_matrix_type full
_refine_ls_number_constraints 0
_refine_ls_number_parameters 225
_refine_ls_number_reflns 2945
_refine_ls_number_restraints 0
_refine_ls_restrained_S_all 1.03
_refine_ls_R_factor_all .098
_refine_ls_R_factor_gt .047
_refine_ls_shift/su_max .001
_refine_ls_shift/su_mean .001
_refine_ls_structure_factor_coef Fsqd
_refine_ls_weighting_details 'calc w = 1/[\s^2^(Fo^2^)+2.0068P] where P = (Fo^2^+2Fc^2^)/3'
_refine_ls_weighting_scheme calc
_refine_ls_wR_factor_gt .098
_refine_ls_wR_factor_ref .116
_reflns_number_gt 1850
_reflns_number_total 2945
_reflns_threshold_expression I>2\s(I)
_cod_data_source_file ob1046.cif
_cod_data_source_block III
_cod_depositor_comments
;
The following automatic conversions were performed:

'_exptl_crystal_density_meas' value 'not measured' was changed to '?'
- the value is perceived as not measured.

Automatic conversion script
Id: cif_fix_values 3008 2015-01-20 13:52:24Z robertas 
;
_cod_original_sg_symbol_H-M 'C 2/c'
_cod_original_formula_sum 'C11 H13 Cl N2 O5 '
_cod_database_code 2012389
_cod_database_fobs_code 2012389

loop_
_symmetry_equiv_pos_as_xyz
'  +x,  +y,  +z'
'  -x,  +y,1/2-z'
'  -x,  -y,  -z'
'  +x,  -y,1/2+z'
'1/2+x,1/2+y,  +z'
1/2-x,1/2+y,1/2-z
'1/2-x,1/2-y,  -z'
1/2+x,1/2-y,1/2+z

loop_
_atom_site_label
_atom_site_fract_x
_atom_site_fract_y
_atom_site_fract_z
_atom_site_U_iso_or_equiv
_atom_site_adp_type
_atom_site_calc_flag
_atom_site_refinement_flags
_atom_site_occupancy
_atom_site_disorder_assembly
_atom_site_disorder_group
_atom_site_type_symbol
Cl 1.17692(3) .32746(7) .71584(6) .0542(2) Uani d . 1 . . Cl
O1 .83337(9) .49794(19) .51908(17) .0551(6) Uani d . 1 . . O
O2 .87669(10) .69523(19) .57879(17) .0600(6) Uani d . 1 . . O
O3 1.13261(12) .7507(2) .66169(19) .0721(7) Uani d . 1 . . O
O4 1.20375(10) .6031(2) .74928(19) .0742(7) Uani d . 1 . . O
O5 .93652(10) 1.0593(2) .6065(2) .0685(7) Uani d . 1 . . O
N1 1.14522(10) .6378(2) .69468(17) .0425(5) Uani d . 1 . . N
N2 .80195(10) .9304(2) .53913(18) .0415(5) Uani d . 1 . . N
C1 .95747(11) .5167(2) .60193(17) .0292(5) Uani d . 1 . . C
C2 1.01702(12) .5977(2) .63248(18) .0308(5) Uani d . 1 . . C
C3 1.08556(11) .5438(2) .66716(17) .0299(5) Uani d . 1 . . C
C4 1.09512(11) .4071(2) .67291(17) .0327(5) Uani d . 1 . . C
C5 1.03493(12) .3269(3) .64108(19) .0368(6) Uani d . 1 . . C
C6 .96719(12) .3806(2) .60579(18) .0318(5) Uani d . 1 . . C
C7 .88264(11) .5755(3) .56369(18) .0344(5) Uani d . 1 . . C
C8 .83071(15) .9979(4) .4643(3) .0567(8) Uani d . 1 . . C
C9 .91125(16) .9987(4) .5074(3) .0637(9) Uani d . 1 . . C
C10 .91069(17) .9912(4) .6780(3) .0596(9) Uani d . 1 . . C
C11 .83031(16) .9912(4) .6432(3) .0554(8) Uani d . 1 . . C
H1 1.0113(13) .691(3) .6308(18) .041(7) Uiso d . 1 . . H
H2 1.0399(13) .228(3) .6427(18) .042(7) Uiso d . 1 . . H
H3 .9274(13) .322(2) .5834(18) .037(7) Uiso d . 1 . . H
H4 .8170(15) .842(3) .545(2) .050(8) Uiso d . 1 . . H
H5 .7490(18) .941(3) .516(2) .068(9) Uiso d . 1 . . H
H6 .8137(19) .949(3) .397(3) .084(12) Uiso d . 1 . . H
H7 .8124(16) 1.093(3) .463(2) .068(10) Uiso d . 1 . . H
H8 .9282(16) .910(3) .516(2) .063(10) Uiso d . 1 . . H
H9 .9276(17) 1.051(3) .464(2) .074(11) Uiso d . 1 . . H
H10 .9286(17) .893(4) .684(2) .078(11) Uiso d . 1 . . H
H11 .927(2) 1.037(4) .737(3) .108(15) Uiso d . 1 . . H
H12 .8142(19) .951(3) .696(3) .086(12) Uiso d . 1 . . H
H13 .8107(17) 1.078(3) .634(2) .072(10) Uiso d . 1 . . H

loop_
_atom_site_aniso_label
_atom_site_aniso_U_11
_atom_site_aniso_U_22
_atom_site_aniso_U_33
_atom_site_aniso_U_12
_atom_site_aniso_U_13
_atom_site_aniso_U_23
Cl .0297(3) .0566(5) .0721(5) .0162(3) .0107(3) .0181(4)
O1 .0234(8) .0544(13) .0792(15) .0038(8) .0055(9) -.0024(10)
O2 .0403(10) .0404(11) .0920(16) .0157(9) .0115(10) -.0041(10)
O3 .0583(13) .0485(13) .0971(18) -.0207(11) .0083(12) .0153(12)
O4 .0281(10) .0741(16) .1012(18) -.0086(10) -.0053(11) -.0002(13)
O5 .0377(11) .0541(13) .0997(19) -.0195(10) .0034(11) .0003(13)
N1 .0317(11) .0463(13) .0469(13) -.0085(10) .0091(10) -.0020(10)
N2 .0192(9) .0354(12) .0632(15) .0000(9) .0043(9) -.0034(11)
C1 .0251(10) .0332(12) .0293(12) .0042(9) .0089(9) .0015(10)
C2 .0306(11) .0274(12) .0343(13) .0004(9) .0106(10) -.0004(10)
C3 .0234(10) .0346(13) .0309(12) -.0028(9) .0076(9) .0013(10)
C4 .0251(10) .0404(13) .0321(13) .0077(10) .0087(9) .0073(10)
C5 .0332(12) .0307(13) .0464(15) .0050(10) .0130(11) .0064(11)
C6 .0263(11) .0319(12) .0369(13) -.0015(9) .0099(10) .0022(10)
C7 .0241(11) .0401(14) .0385(14) .0060(10) .0093(10) .0030(11)
C8 .0348(14) .070(2) .060(2) .0003(14) .0078(14) .0103(17)
C9 .0360(15) .076(2) .079(3) .0007(16) .0187(16) .025(2)
C10 .0420(15) .066(2) .059(2) -.0076(15) -.0001(15) -.0185(17)
C11 .0423(15) .061(2) .062(2) .0041(14) .0162(15) -.0108(17)

loop_
_atom_type_symbol
_atom_type_description
_atom_type_scat_dispersion_real
_atom_type_scat_dispersion_imag
_atom_type_scat_source
C C .0033 .0016 'International Tables Vol C Tables 4.2.6.8 and 6.1.1.4'
H H .0000 .0000 'International Tables Vol C Tables 4.2.6.8 and 6.1.1.4'
N N .0061 .0033 'International Tables Vol C Tables 4.2.6.8 and 6.1.1.4'
O O .0106 .0060 'International Tables Vol C Tables 4.2.6.8 and 6.1.1.4'
Cl Cl .1484 .1585 'International Tables Vol C Tables 4.2.6.8 and 6.1.1.4'

loop_
_geom_angle_atom_site_label_1
_geom_angle_atom_site_label_2
_geom_angle_atom_site_label_3
_geom_angle
_geom_angle_publ_flag
O4 N1 O3 122.5(2) ?
O4 N1 C3 120.0(2) ?
O3 N1 C3 117.4(2) ?
C11 N2 H4 107.7(16) ?
C8 N2 H4 108.1(17) ?
C11 N2 H5 106.8(18) ?
C8 N2 H5 109.1(18) ?
H4 N2 H5 114(2) ?
C2 C1 C6 118.8(2) ?
C2 C1 C7 120.7(2) ?
C6 C1 C7 120.5(2) ?
C1 C2 C3 120.7(2) ?
C1 C2 H1 119.8(15) ?
C3 C2 H1 119.5(15) ?
C4 C3 C2 120.4(2) ?
C4 C3 N1 123.0(2) ?
C2 C3 N1 116.6(2) ?
C5 C4 C3 118.3(2) ?
C5 C4 Cl 116.5(2) ?
C3 C4 Cl 125.14(18) ?
C6 C5 C4 121.1(2) ?
C6 C5 H2 118.5(15) ?
C4 C5 H2 120.4(14) ?
C5 C6 C1 120.7(2) ?
C5 C6 H3 118.3(15) ?
C1 C6 H3 121.0(15) ?
O2 C7 O1 126.5(2) ?
O2 C7 C1 117.3(2) ?
O1 C7 C1 116.2(2) ?
N2 C8 H6 109(2) ?
C9 C8 H6 111(2) ?
N2 C8 H7 103.2(18) ?
C9 C8 H7 109.0(18) ?
H6 C8 H7 116(3) ?
O5 C9 C8 111.9(3) no
O5 C9 H8 107.0(18) ?
C8 C9 H8 109.1(19) ?
O5 C9 H9 106(2) ?
C8 C9 H9 107(2) ?
H8 C9 H9 116(3) ?
O5 C10 C11 111.4(3) no
O5 C10 H10 108.7(18) ?
C11 C10 H10 108.6(18) ?
O5 C10 H11 105(3) ?
C11 C10 H11 109(3) ?
H10 C10 H11 114(3) ?
N2 C8 C9 109.1(3) no
N2 C11 C10 109.4(3) no
N2 C11 H12 115(2) ?
C10 C11 H12 110(2) ?
N2 C11 H13 104.1(19) ?
C10 C11 H13 113(2) ?
H12 C11 H13 106(3) ?
C8 N2 C11 111.1(2) no
C9 O5 C10 110.7(2) no

loop_
_geom_bond_atom_site_label_1
_geom_bond_atom_site_label_2
_geom_bond_site_symmetry_2
_geom_bond_distance
_geom_bond_publ_flag
Cl C4 . 1.727(3) yes
O1 C7 . 1.242(3) yes
O2 C7 . 1.237(3) yes
O3 N1 . 1.220(3) yes
O4 N1 . 1.204(3) yes
N1 C3 . 1.463(3) no
C1 C2 . 1.380(3) no
C1 C6 . 1.384(3) no
C1 C7 . 1.518(3) no
C2 C3 . 1.391(3) no
C2 H1 . .95(3) ?
C3 C4 . 1.390(3) no
C4 C5 . 1.386(3) no
C5 C6 . 1.377(3) no
C5 H2 . 1.00(3) ?
C6 H3 . .95(2) ?
O5 C9 . 1.416(4) no
O5 C10 . 1.418(4) no
N2 C11 . 1.479(4) no
N2 C8 . 1.486(4) no
N2 H4 . .93(3) ?
N2 H5 . 1.00(3) ?
C8 C9 . 1.505(4) no
C8 H6 . 1.00(3) ?
C8 H7 . 1.02(3) ?
C9 H8 . .95(3) ?
C9 H9 . .93(3) ?
C10 C11 . 1.501(4) no
C10 H10 . 1.05(4) ?
C10 H11 . .89(4) ?
C11 H12 . .96(4) ?
C11 H13 . .95(3) ?

loop_
_geom_contact_atom_site_label_1
_geom_contact_atom_site_label_2
_geom_contact_distance
_geom_contact_site_symmetry_2
_geom_contact_publ_flag
O1 N2 2.629(4) 7_666 no
O2 N2 2.752(3) . no
C2 C6 3.372(4) 3_766 no
C4 C7 3.400(4) 3_766 no

loop_
_geom_hbond_atom_site_label_D
_geom_hbond_atom_site_label_H
_geom_hbond_atom_site_label_A
_geom_hbond_site_symmetry_A
_geom_hbond_distance_DH
_geom_hbond_distance_HA
_geom_hbond_distance_DA
_geom_hbond_angle_DHA
_geom_hbond_publ_flag
N2 H4 O2 . .93(3) 1.85(3) 2.752(4) 160(3) yes
N2 H5 O1 7_666 .99(4) 1.66(4) 2.629(4) 164(3) yes
C5 H2 O5 1_545 1.00(3) 2.58(3) 3.269(5) 125.9(19) yes
C8 H6 O4 8_464 1.00(4) 2.49(4) 3.335(6) 142(3) yes
C10 H10 O2 . 1.05(4) 2.48(4) 3.255(6) 131(2) yes

loop_
_geom_torsion_atom_site_label_1
_geom_torsion_atom_site_label_2
_geom_torsion_atom_site_label_3
_geom_torsion_atom_site_label_4
_geom_torsion
_geom_torsion_publ_flag
C6 C1 C2 C3 -.4(4) ?
C7 C1 C2 C3 -179.8(2) ?
C1 C2 C3 C4 -.9(4) ?
C1 C2 C3 N1 178.1(2) ?
O4 N1 C3 C4 -20.3(4) yes
O3 N1 C3 C4 160.9(3) yes
O4 N1 C3 C2 160.8(2) ?
O3 N1 C3 C2 -18.1(3) ?
C2 C3 C4 C5 1.5(4) ?
N1 C3 C4 C5 -177.5(2) ?
C2 C3 C4 Cl -179.21(18) ?
N1 C3 C4 Cl 1.9(4) ?
C3 C4 C5 C6 -.8(4) ?
Cl C4 C5 C6 179.8(2) ?
C4 C5 C6 C1 -.5(4) ?
C2 C1 C6 C5 1.1(4) ?
C7 C1 C6 C5 -179.6(2) ?
C2 C1 C7 O2 -12.9(4) yes
C6 C1 C7 O2 167.7(2) ?
C2 C1 C7 O1 166.3(2) yes
C6 C1 C7 O1 -13.0(3) ?
C11 N2 C8 C9 54.2(4) ?
C10 O5 C9 C8 59.7(4) ?
N2 C8 C9 O5 -56.4(4) ?
C9 O5 C10 C11 -59.9(4) ?
C8 N2 C11 C10 -55.0(4) ?
O5 C10 C11 N2 57.5(4) ?

loop_
_cod_related_entry_id
_cod_related_entry_database
_cod_related_entry_code
1 ChemSpider 21135039
